data_2009536
loop_
_publ_author_name
'Koh, L.L.'
Yan,Xu
'Sim, K.Y.'
'Liang, E.'
'Huang, H.H.'

_publ_section_title
;
 <i>meso</i>- and (+-)-1,2-dicyano-1,2-diphenylethane
;
_journal_issue 3
_journal_name_full 'Acta Crystallographica Section C'
_journal_page_first 438
_journal_page_last 442
_journal_paper_doi 10.1107/S0108270193008121
_journal_volume 50
_journal_year 1994
_chemical_formula_sum 'C16 H12 N2'
_chemical_formula_weight 232.3
_symmetry_cell_setting monoclinic
_symmetry_space_group_name_Hall '-C 2yc'
_symmetry_space_group_name_H-M 'C 1 2/c 1'
_atom_type_scat_source IntTabIV
_cell_angle_alpha 90.
_cell_angle_beta 115.28(2)
_cell_angle_gamma 90.
_cell_formula_units_Z 4
_cell_length_a 19.044(5)
_cell_length_b 5.794(2)
_cell_length_c 12.494(3)
_cell_measurement_reflns_used 20
_cell_measurement_theta_max 14.0
_cell_measurement_theta_min 7.5
_cell_volume 1246.6(7)
_diffrn_measurement_device 'Siemens R3m/V'
_diffrn_measurement_method \w
_diffrn_radiation_type MoK\a
_diffrn_radiation_wavelength 0.71073
_diffrn_reflns_av_R_equivalents 0.025
_diffrn_reflns_limit_h_max 21
_diffrn_reflns_limit_h_min 0
_diffrn_reflns_limit_k_max 6
_diffrn_reflns_limit_k_min 0
_diffrn_reflns_limit_l_max 13
_diffrn_reflns_limit_l_min -14
_diffrn_reflns_number 1136
_diffrn_reflns_theta_max 25
_diffrn_standards_decay_% +-1.5
_diffrn_standards_interval_count 97
_diffrn_standards_number 3
_exptl_absorpt_coefficient_mu 0.074
_exptl_absorpt_correction_type none
_exptl_crystal_colour colourless
_exptl_crystal_density_diffrn 1.238
_exptl_crystal_description needle
_exptl_crystal_size_max 0.40
_exptl_crystal_size_mid 0.20
_exptl_crystal_size_min 0.20
_refine_diff_density_max 0.14
_refine_diff_density_min -0.11
_refine_ls_extinction_coef '\c = 0.0011'
_refine_ls_extinction_method 'F^*^ = F(1 + 0.002\cF^2^/sin2\q)^-1/4^'
_refine_ls_goodness_of_fit_obs 1.74
_refine_ls_number_parameters 140
_refine_ls_number_reflns 710
_refine_ls_R_factor_obs 0.046
_refine_ls_shift/esd_max 0.33
_refine_ls_structure_factor_coef F
_refine_ls_weighting_details 'w = 1/[\s^2^(F) + 0.0001F^2^]'
_refine_ls_weighting_scheme calc
_refine_ls_wR_factor_obs 0.043
_reflns_number_observed 710
_reflns_number_total 1102
_reflns_observed_criterion I>2\s(I)
_cod_data_source_file hl1035.cif
_cod_data_source_block hl1035_structure_1_of_2
_cod_depositor_comments
;
The following automatic conversions were performed:

'_refine_ls_weighting_scheme' value '1/[\s^2^(F) + 0.0001F^2^]' was
changed to 'calc'. New tag '_refine_ls_weighting_details' was
created. The value of the new tag was set to 'w = 1/[\s^2^(F) +
0.0001F^2^]'.

Automatic conversion script
Id: cif_fix_values 3143 2015-03-26 13:38:13Z robertas 
;
_cod_original_cell_volume 1246.6(6)
_cod_original_sg_symbol_H-M 'C 2/c'
_cod_database_code 2009536

loop_
_atom_site_label
_atom_site_fract_x
_atom_site_fract_y
_atom_site_fract_z
_atom_site_U_iso_or_equiv
_atom_site_occupancy
C(1) .0035(3) .0177(9) .4395(4) .043(2) 0.5
C(1X) -.0418(3) -.0125(9) .4911(5) .054(3) 0.5
C(11) -.0728(3) .0158(10) .3303(4) .042(2) 0.5
C(11X) -.0989(3) .0037(9) .3604(4) .045(2) 0.5
C(12) -.0904(8) -.1660(18) .2518(10) .056(4) 0.5
C(12X) -.1041(8) -.1644(18) .2789(10) .054(4) 0.5
C(13) -.1577(9) -.153(3) .1493(12) .060(6) 0.5
C(13X) -.1604(10) -.161(3) .1635(11) .064(6) 0.5
C(14) -.2090(2) .0256(4) .1278(2) .0720(10) 1.0
C(15) -.1928(7) .205(3) .2067(15) .065(7) 0.5
C(15X) -.2033(7) .196(3) .2071(14) .062(6) 0.5
C(16) -.1253(7) .1948(19) .3093(14) .055(4) 0.5
C(16X) -.1483(7) .1907(19) .3222(14) .055(4) 0.5
C(1N) .04770(10) .2349(4) .4519(2) .0550(10) 1.0
N(1) .06710(10) .4087(4) .43690(10) .0860(10) 1.0
H(12) -.0562 -.2958 .2673 .1(8) 0.5
H(12X) -.0685 -.2968 .3014 .1(8) 0.5
H(13) -.1657 -.2788 .0903 .1(8) 0.5
H(13X) -.1684 -.2869 .1045 .1(8) 0.5
H(14A) -.2543 .0301 .0483 .1(8) 1.0
H(15) -.2298 .3379 .1847 .1(8) 0.5
H(15X) -.2403 .3288 .1851 .1(8) 0.5
H(16) -.1170 .3208 .3681 .1(8) 0.5
H(16X) -.1400 .3167 .3810 .1(8) 0.5
H(1) .0441(14) -.106(4) .448(2) .1(8) 1.0

loop_
_geom_angle_atom_site_label_1
_geom_angle_atom_site_label_2
_geom_angle_atom_site_label_3
_geom_angle
_geom_angle_publ_flag
C(11) C(1) C(1N) 112.6(4) yes
C(11) C(1) H(1) 118.7(13) yes
C(11) C(1) C(1A) 114.9(6) yes
C(1N) C(1) C(1A) 106.5(4) yes
H(1) C(1) C(1A) 100.2(16) yes
C(1N) C(1) H(1) 102.2(15) yes
C(11X) C(1X) C(1NA) 113.3(4) yes
C(11X) C(1X) H(1A) 120.5(12) yes
C(11X) C(1X) C(1XA) 111.9(7) yes
C(1NA) C(1X) C(1XA) 107.4(5) yes
H(1A) C(1X) C(1XA) 101.5(15) yes
C(1NA) C(1X) H(1A) 100.7(15) yes

loop_
_geom_bond_atom_site_label_1
_geom_bond_atom_site_label_2
_geom_bond_distance
_geom_bond_publ_flag
C(1) C(1A) 1.585(12) yes
C(1) C(11) 1.510(6) yes
C(1) C(1N) 1.486(6) yes
C(1) H(1) 1.03(3) yes
C(1N) N(1) 1.115(4) yes
C(1X) C(1XA) 1.518(12) yes
C(1X) C(11X) 1.530(7) yes
C(1X) C(1NA) 1.500(6) yes
C(1X) H(1A) 1.04(3) yes

loop_
_geom_torsion_atom_site_label_1
_geom_torsion_atom_site_label_2
_geom_torsion_atom_site_label_3
_geom_torsion_atom_site_label_4
_geom_torsion
_geom_torsion_publ_flag
C(1N) C(1) C(1A) C(11A) -54.0(9) no
H(1) C(1) C(1A) C(11A) 51.6(15) no
C(1N) C(1) C(11) C(12) 127.3(9) no
C(1A) C(1) C(11) C(12) -110.8(10) no
H(1) C(1XA) C(1X) C(11X) -50.3(15) no
C(1N) C(1XA) C(1X) C(11X) 55.0(9) no
C(1NA) C(1X) C(11X) C(12X) -53.0(9) no
C(1XA) C(1X) C(11X) C(12X) 68.8(11) no
